data_7000538
loop_
_publ_author_name
'Shishkov, Igor V.'
'Rominger, Frank'
'Hofmann, Peter'

_publ_section_title
;
 Reversible substrate binding at copper centers in neutral copper(i)
 carbene complexes derived from
 bis(3-tert-butylimidazole-2-ylidene)methane
;
_journal_issue 8
_journal_name_full 'Dalton Transactions'
_journal_page_first 1428
_journal_paper_doi 10.1039/b813790k
_journal_year 2009
_chemical_formula_sum 'C22 H36 Br2 Cu2 N6'
_chemical_formula_weight 671.47
_chemical_name_common 'in paper 6'
_chemical_name_systematic
;
?
;
_space_group_IT_number 14
_symmetry_cell_setting monoclinic
_symmetry_space_group_name_Hall '-P 2ybc'
_symmetry_space_group_name_H-M 'P 1 21/c 1'
_atom_sites_solution_hydrogens geom
_atom_sites_solution_primary direct
_atom_sites_solution_secondary difmap
_audit_creation_method SHELXL-97
_cell_angle_alpha 90.00
_cell_angle_beta 106.1740(10)
_cell_angle_gamma 90.00
_cell_formula_units_Z 4
_cell_length_a 14.9568(3)
_cell_length_b 9.65930(10)
_cell_length_c 19.61520(10)
_cell_measurement_temperature 200(2)
_cell_volume 2721.69(6)
_computing_cell_refinement 'Bruker SMART'
_computing_data_collection 'Bruker SMART'
_computing_data_reduction 'Bruker SHELXTL'
_computing_molecular_graphics 'Bruker SHELXTL'
_computing_publication_material 'Bruker SHELXTL'
_computing_structure_refinement 'SHELXL-97 (Sheldrick, 1997)'
_computing_structure_solution 'SHELXS-97 (Sheldrick, 1990)'
_diffrn_ambient_temperature 200(2)
_diffrn_measured_fraction_theta_full 0.998
_diffrn_measured_fraction_theta_max 0.998
_diffrn_measurement_device_type 'CCD area detector'
_diffrn_measurement_method 'phi and omega scans'
_diffrn_radiation_monochromator graphite
_diffrn_radiation_source 'fine-focus sealed tube'
_diffrn_radiation_type MoK\a
_diffrn_radiation_wavelength 0.71073
_diffrn_reflns_av_R_equivalents 0.0657
_diffrn_reflns_av_sigmaI/netI 0.0543
_diffrn_reflns_limit_h_max 17
_diffrn_reflns_limit_h_min -17
_diffrn_reflns_limit_k_max 11
_diffrn_reflns_limit_k_min -11
_diffrn_reflns_limit_l_max 22
_diffrn_reflns_limit_l_min -22
_diffrn_reflns_number 20742
_diffrn_reflns_theta_full 24.10
_diffrn_reflns_theta_max 24.10
_diffrn_reflns_theta_min 1.42
_exptl_absorpt_coefficient_mu 4.520
_exptl_absorpt_correction_T_max 0.7732
_exptl_absorpt_correction_T_min 0.4651
_exptl_absorpt_correction_type multi-scan
_exptl_absorpt_process_details 'Blessing, Acta Cryst. (1995) A51 33-38.'
_exptl_crystal_colour colorless
_exptl_crystal_density_diffrn 1.639
_exptl_crystal_density_method 'not measured'
_exptl_crystal_description polyhedron
_exptl_crystal_F_000 1352
_exptl_crystal_size_max 0.20
_exptl_crystal_size_mid 0.10
_exptl_crystal_size_min 0.06
_refine_diff_density_max 1.257
_refine_diff_density_min -0.773
_refine_diff_density_rms 0.155
_refine_ls_extinction_method none
_refine_ls_goodness_of_fit_ref 1.152
_refine_ls_hydrogen_treatment mixed
_refine_ls_matrix_type full
_refine_ls_number_parameters 293
_refine_ls_number_reflns 4311
_refine_ls_number_restraints 0
_refine_ls_restrained_S_all 1.152
_refine_ls_R_factor_all 0.0877
_refine_ls_R_factor_gt 0.0612
_refine_ls_shift/su_max 0.000
_refine_ls_shift/su_mean 0.000
_refine_ls_structure_factor_coef Fsqd
_refine_ls_weighting_details 'calc w=1/[\s^2^(Fo^2^)+(0.0536P)^2^+39.6095P] where P=(Fo^2^+2Fc^2^)/3'
_refine_ls_weighting_scheme calc
_refine_ls_wR_factor_gt 0.1684
_refine_ls_wR_factor_ref 0.1797
_reflns_number_gt 3158
_reflns_number_total 4311
_reflns_threshold_expression >2sigma(I)
_cod_data_source_file b813790k.txt
_cod_data_source_block ivsh9
_cod_depositor_comments
;
The following automatic conversions were performed:
'_symmetry_cell_setting' value 'Monoclinic' changed to 'monoclinic'
according to '/home/saulius/struct/CIF-dictionaries/cif_core.dic'
dictionary named 'cif_core.dic' version 2.4.1 from 2010-06-29.

Automatic conversion script
Id: cif_fix_enum 1527 2010-12-29 10:47:43Z saulius 
;
_cod_original_sg_symbol_H-M P2(1)/c
_cod_database_code 7000538

loop_
_symmetry_equiv_pos_as_xyz
'x, y, z'
'-x, y+1/2, -z+1/2'
'-x, -y, -z'
'x, -y-1/2, z-1/2'

loop_
_atom_site_label
_atom_site_type_symbol
_atom_site_fract_x
_atom_site_fract_y
_atom_site_fract_z
_atom_site_U_iso_or_equiv
_atom_site_adp_type
_atom_site_occupancy
_atom_site_symmetry_multiplicity
_atom_site_calc_flag
_atom_site_refinement_flags
_atom_site_disorder_assembly
_atom_site_disorder_group
Cu1 Cu 0.21098(9) 0.58431(15) 0.44824(7) 0.0347(4) Uani 1 1 d . . .
Cu2 Cu 0.35143(9) 0.66440(13) 0.37761(6) 0.0295(3) Uani 1 1 d . . .
Br1 Br 0.19349(8) 0.76035(12) 0.35021(6) 0.0370(3) Uani 1 1 d . . .
Br2 Br 0.36040(9) 0.50975(12) 0.28359(6) 0.0389(3) Uani 1 1 d . . .
C1 C 0.2637(6) 0.6425(10) 0.5449(5) 0.022(2) Uani 1 1 d . . .
N2 N 0.3533(5) 0.6197(8) 0.5802(4) 0.0203(18) Uani 1 1 d . . .
C3 C 0.3719(6) 0.6634(10) 0.6509(5) 0.019(2) Uani 1 1 d . . .
H3 H 0.4298 0.6581 0.6865 0.022 Uiso 1 1 calc R . .
C4 C 0.2922(7) 0.7138(11) 0.6581(5) 0.028(2) Uani 1 1 d . . .
H4 H 0.2824 0.7509 0.7003 0.033 Uiso 1 1 calc R . .
N5 N 0.2264(6) 0.7024(8) 0.5934(4) 0.0231(19) Uani 1 1 d . . .
C6 C 0.1290(7) 0.7559(12) 0.5764(6) 0.032(3) Uani 1 1 d . . .
C7 C 0.1062(9) 0.7870(15) 0.6455(7) 0.051(3) Uani 1 1 d . . .
H7A H 0.1107 0.7017 0.6733 0.076 Uiso 1 1 calc R . .
H7B H 0.0428 0.8239 0.6352 0.076 Uiso 1 1 calc R . .
H7C H 0.1503 0.8554 0.6726 0.076 Uiso 1 1 calc R . .
C8 C 0.0619(10) 0.6470(19) 0.5341(9) 0.078(5) Uani 1 1 d . . .
H8A H 0.0661 0.5628 0.5627 0.117 Uiso 1 1 calc R . .
H8B H 0.0784 0.6255 0.4903 0.117 Uiso 1 1 calc R . .
H8C H -0.0019 0.6830 0.5223 0.117 Uiso 1 1 calc R . .
C9 C 0.1233(10) 0.8870(16) 0.5330(8) 0.069(5) Uani 1 1 d . . .
H9A H 0.1376 0.8656 0.4883 0.104 Uiso 1 1 calc R . .
H9B H 0.1682 0.9548 0.5598 0.104 Uiso 1 1 calc R . .
H9C H 0.0603 0.9254 0.5227 0.104 Uiso 1 1 calc R . .
C10 C 0.4216(7) 0.5608(10) 0.5488(5) 0.023(2) Uani 1 1 d . . .
H10A H 0.3894 0.5015 0.5082 0.028 Uiso 1 1 calc R . .
H10B H 0.4646 0.5014 0.5844 0.028 Uiso 1 1 calc R . .
C11 C 0.4544(7) 0.7157(10) 0.4561(5) 0.023(2) Uani 1 1 d . . .
N12 N 0.4750(5) 0.6654(8) 0.5244(4) 0.0214(18) Uani 1 1 d . . .
C13 C 0.5572(7) 0.7194(11) 0.5665(5) 0.028(2) Uani 1 1 d . . .
H13 H 0.5851 0.6996 0.6152 0.034 Uiso 1 1 calc R . .
C14 C 0.5902(7) 0.8046(11) 0.5259(6) 0.032(3) Uani 1 1 d . . .
H14 H 0.6464 0.8561 0.5398 0.039 Uiso 1 1 calc R . .
N15 N 0.5265(5) 0.8033(8) 0.4597(4) 0.0229(19) Uani 1 1 d . . .
C16 C 0.5458(7) 0.8702(11) 0.3948(6) 0.030(2) Uani 1 1 d . . .
C17 C 0.5887(11) 0.7612(12) 0.3576(7) 0.056(4) Uani 1 1 d . . .
H17A H 0.5447 0.6846 0.3423 0.083 Uiso 1 1 calc R . .
H17B H 0.6462 0.7263 0.3904 0.083 Uiso 1 1 calc R . .
H17C H 0.6027 0.8025 0.3161 0.083 Uiso 1 1 calc R . .
C18 C 0.4556(8) 0.9261(12) 0.3458(6) 0.040(3) Uani 1 1 d . . .
H18A H 0.4119 0.8496 0.3294 0.060 Uiso 1 1 calc R . .
H18B H 0.4685 0.9714 0.3049 0.060 Uiso 1 1 calc R . .
H18C H 0.4283 0.9933 0.3717 0.060 Uiso 1 1 calc R . .
C19 C 0.6129(8) 0.9908(12) 0.4201(7) 0.044(3) Uani 1 1 d . . .
H19A H 0.5839 1.0594 0.4440 0.067 Uiso 1 1 calc R . .
H19B H 0.6275 1.0338 0.3792 0.067 Uiso 1 1 calc R . .
H19C H 0.6703 0.9565 0.4533 0.067 Uiso 1 1 calc R . .
C21 C 0.1587(8) 0.3880(12) 0.3288(6) 0.034(3) Uani 1 1 d . . .
H21 H 0.169(8) 0.463(13) 0.295(6) 0.05(3) Uiso 1 1 d . . .
N22 N 0.1719(6) 0.4088(9) 0.3977(5) 0.030(2) Uani 1 1 d . . .
C23 C 0.1726(8) 0.2792(13) 0.4260(6) 0.039(3) Uani 1 1 d . . .
H23 H 0.1808 0.2600 0.4748 0.047 Uiso 1 1 calc R . .
C24 C 0.1599(7) 0.1832(12) 0.3747(6) 0.036(3) Uani 1 1 d . . .
H24 H 0.1582 0.0857 0.3804 0.043 Uiso 1 1 calc R . .
N25 N 0.1500(6) 0.2532(9) 0.3126(4) 0.030(2) Uani 1 1 d . . .
C26 C 0.1386(8) 0.1890(11) 0.2416(6) 0.036(3) Uani 1 1 d . . .
C27 C 0.1182(11) 0.3010(13) 0.1845(6) 0.062(4) Uani 1 1 d . . .
H27A H 0.0617 0.3514 0.1857 0.093 Uiso 1 1 calc R . .
H27B H 0.1089 0.2582 0.1378 0.093 Uiso 1 1 calc R . .
H27C H 0.1707 0.3656 0.1935 0.093 Uiso 1 1 calc R . .
C28 C 0.0538(9) 0.0893(13) 0.2267(7) 0.052(3) Uani 1 1 d . . .
H28A H -0.0022 0.1416 0.2273 0.078 Uiso 1 1 calc R . .
H28B H 0.0653 0.0174 0.2634 0.078 Uiso 1 1 calc R . .
H28C H 0.0446 0.0461 0.1801 0.078 Uiso 1 1 calc R . .
C29 C 0.2266(9) 0.1118(13) 0.2411(7) 0.048(3) Uani 1 1 d . . .
H29A H 0.2393 0.0401 0.2779 0.072 Uiso 1 1 calc R . .
H29B H 0.2790 0.1768 0.2506 0.072 Uiso 1 1 calc R . .
H29C H 0.2186 0.0686 0.1946 0.072 Uiso 1 1 calc R . .

loop_
_atom_site_aniso_label
_atom_site_aniso_U_11
_atom_site_aniso_U_22
_atom_site_aniso_U_33
_atom_site_aniso_U_23
_atom_site_aniso_U_13
_atom_site_aniso_U_12
Cu1 0.0271(7) 0.0492(9) 0.0266(7) -0.0129(6) 0.0054(6) 0.0023(6)
Cu2 0.0304(7) 0.0319(7) 0.0228(7) 0.0029(6) 0.0016(5) -0.0015(6)
Br1 0.0342(6) 0.0369(7) 0.0364(6) 0.0031(5) 0.0039(5) 0.0093(5)
Br2 0.0537(7) 0.0364(6) 0.0262(6) 0.0010(5) 0.0107(5) 0.0116(6)
C1 0.019(5) 0.024(5) 0.022(5) 0.003(4) 0.005(4) 0.001(4)
N2 0.026(5) 0.022(4) 0.015(4) -0.003(3) 0.009(3) -0.003(3)
C3 0.021(5) 0.024(5) 0.011(4) 0.005(4) 0.005(4) 0.004(4)
C4 0.030(6) 0.031(6) 0.023(5) 0.000(5) 0.009(5) -0.006(5)
N5 0.030(5) 0.021(4) 0.023(4) -0.009(4) 0.015(4) -0.004(4)
C6 0.018(5) 0.041(7) 0.041(6) -0.005(5) 0.015(5) 0.004(5)
C7 0.036(7) 0.067(9) 0.054(8) -0.008(7) 0.020(6) 0.005(6)
C8 0.039(8) 0.111(14) 0.087(12) -0.044(11) 0.022(8) -0.013(9)
C9 0.049(9) 0.079(11) 0.084(11) 0.027(9) 0.025(8) 0.042(8)
C10 0.026(5) 0.017(5) 0.025(5) -0.002(4) 0.005(4) 0.005(4)
C11 0.023(5) 0.022(5) 0.027(5) 0.000(4) 0.013(4) 0.010(4)
N12 0.026(5) 0.020(4) 0.021(4) 0.002(4) 0.011(4) 0.004(4)
C13 0.028(6) 0.038(6) 0.018(5) 0.004(5) 0.007(4) 0.007(5)
C14 0.029(6) 0.027(6) 0.046(7) 0.002(5) 0.017(5) -0.002(5)
N15 0.019(4) 0.024(5) 0.027(5) 0.003(4) 0.007(4) 0.005(4)
C16 0.037(6) 0.027(6) 0.034(6) 0.011(5) 0.022(5) 0.003(5)
C17 0.101(11) 0.027(6) 0.070(9) 0.013(6) 0.075(9) 0.015(7)
C18 0.058(8) 0.032(6) 0.029(6) 0.005(5) 0.012(6) -0.005(6)
C19 0.048(7) 0.029(6) 0.064(8) 0.013(6) 0.028(6) -0.011(6)
C21 0.031(6) 0.036(7) 0.031(6) -0.013(5) 0.005(5) -0.006(5)
N22 0.026(5) 0.034(5) 0.033(5) -0.003(4) 0.013(4) -0.002(4)
C23 0.039(7) 0.047(7) 0.031(6) 0.005(6) 0.007(5) 0.003(6)
C24 0.032(6) 0.033(6) 0.043(7) 0.010(6) 0.010(5) 0.000(5)
N25 0.030(5) 0.027(5) 0.028(5) -0.004(4) 0.001(4) 0.000(4)
C26 0.039(7) 0.028(6) 0.035(6) -0.014(5) 0.000(5) 0.000(5)
C27 0.109(12) 0.038(7) 0.020(6) -0.003(5) -0.011(7) 0.012(8)
C28 0.041(7) 0.045(8) 0.065(9) -0.019(7) 0.006(6) -0.010(6)
C29 0.053(8) 0.043(7) 0.054(8) -0.003(6) 0.022(7) -0.001(6)

loop_
_atom_type_symbol
_atom_type_description
_atom_type_scat_dispersion_real
_atom_type_scat_dispersion_imag
_atom_type_scat_source
C C 0.0033 0.0016 'International Tables Vol C Tables 4.2.6.8 and 6.1.1.4'
H H 0.0000 0.0000 'International Tables Vol C Tables 4.2.6.8 and 6.1.1.4'
N N 0.0061 0.0033 'International Tables Vol C Tables 4.2.6.8 and 6.1.1.4'
Cu Cu 0.3201 1.2651 'International Tables Vol C Tables 4.2.6.8 and 6.1.1.4'
Br Br -0.2901 2.4595 'International Tables Vol C Tables 4.2.6.8 and 6.1.1.4'

loop_
_geom_angle_atom_site_label_1
_geom_angle_atom_site_label_2
_geom_angle_atom_site_label_3
_geom_angle
_geom_angle_site_symmetry_1
_geom_angle_site_symmetry_3
_geom_angle_publ_flag
C1 Cu1 N22 137.0(4) . . ?
C1 Cu1 Br1 118.7(3) . . ?
N22 Cu1 Br1 104.1(3) . . ?
C1 Cu1 Cu2 103.8(3) . . ?
N22 Cu1 Cu2 98.1(2) . . ?
Br1 Cu1 Cu2 52.90(4) . . ?
C11 Cu2 Br2 124.9(3) . . ?
C11 Cu2 Br1 126.0(3) . . ?
Br2 Cu2 Br1 108.81(6) . . ?
C11 Cu2 Cu1 102.2(3) . . ?
Br2 Cu2 Cu1 113.56(6) . . ?
Br1 Cu2 Cu1 55.18(5) . . ?
Cu2 Br1 Cu1 71.92(5) . . ?
N2 C1 N5 104.7(8) . . ?
N2 C1 Cu1 122.4(7) . . ?
N5 C1 Cu1 132.8(7) . . ?
C1 N2 C3 110.8(8) . . ?
C1 N2 C10 124.5(8) . . ?
C3 N2 C10 124.7(8) . . ?
C4 C3 N2 106.2(8) . . ?
C3 C4 N5 107.6(9) . . ?
C1 N5 C4 110.7(8) . . ?
C1 N5 C6 123.8(8) . . ?
C4 N5 C6 125.4(8) . . ?
N5 C6 C9 108.3(9) . . ?
N5 C6 C7 108.5(9) . . ?
C9 C6 C7 110.2(10) . . ?
N5 C6 C8 109.6(9) . . ?
C9 C6 C8 110.2(12) . . ?
C7 C6 C8 110.1(10) . . ?
N2 C10 N12 112.7(7) . . ?
N15 C11 N12 102.2(8) . . ?
N15 C11 Cu2 130.8(7) . . ?
N12 C11 Cu2 127.0(7) . . ?
C11 N12 C13 111.6(8) . . ?
C11 N12 C10 125.0(8) . . ?
C13 N12 C10 123.2(8) . . ?
C14 C13 N12 107.1(9) . . ?
C13 C14 N15 106.5(9) . . ?
C11 N15 C14 112.6(8) . . ?
C11 N15 C16 123.6(8) . . ?
C14 N15 C16 122.7(8) . . ?
C17 C16 C18 111.2(10) . . ?
C17 C16 N15 108.1(8) . . ?
C18 C16 N15 109.6(8) . . ?
C17 C16 C19 111.0(10) . . ?
C18 C16 C19 108.8(9) . . ?
N15 C16 C19 108.2(9) . . ?
N22 C21 N25 111.6(11) . . ?
C21 N22 C23 104.9(9) . . ?
C21 N22 Cu1 125.7(8) . . ?
C23 N22 Cu1 128.0(7) . . ?
C24 C23 N22 110.1(10) . . ?
C23 C24 N25 106.5(10) . . ?
C21 N25 C24 106.9(9) . . ?
C21 N25 C26 127.3(9) . . ?
C24 N25 C26 125.7(9) . . ?
N25 C26 C29 109.6(9) . . ?
N25 C26 C27 109.7(9) . . ?
C29 C26 C27 110.0(11) . . ?
N25 C26 C28 108.0(10) . . ?
C29 C26 C28 111.1(10) . . ?
C27 C26 C28 108.4(10) . . ?

loop_
_geom_bond_atom_site_label_1
_geom_bond_atom_site_label_2
_geom_bond_distance
_geom_bond_site_symmetry_2
_geom_bond_publ_flag
Cu1 C1 1.923(9) . ?
Cu1 N22 1.969(9) . ?
Cu1 Br1 2.5254(18) . ?
Cu1 Cu2 2.9244(19) . ?
Cu2 C11 1.915(10) . ?
Cu2 Br2 2.4059(17) . ?
Cu2 Br1 2.4537(17) . ?
C1 N2 1.344(12) . ?
C1 N5 1.358(12) . ?
N2 C3 1.401(11) . ?
N2 C10 1.448(12) . ?
C3 C4 1.332(14) . ?
C4 N5 1.377(13) . ?
N5 C6 1.494(13) . ?
C6 C9 1.515(18) . ?
C6 C7 1.517(15) . ?
C6 C8 1.529(18) . ?
C10 N12 1.450(12) . ?
C11 N15 1.356(13) . ?
C11 N12 1.377(12) . ?
N12 C13 1.379(13) . ?
C13 C14 1.330(14) . ?
C14 N15 1.380(13) . ?
N15 C16 1.526(12) . ?
C16 C17 1.520(15) . ?
C16 C18 1.521(15) . ?
C16 C19 1.527(15) . ?
C21 N22 1.325(14) . ?
C21 N25 1.338(14) . ?
N22 C23 1.368(14) . ?
C23 C24 1.343(16) . ?
C24 N25 1.364(14) . ?
N25 C26 1.491(13) . ?
C26 C29 1.516(16) . ?
C26 C27 1.525(16) . ?
C26 C28 1.554(16) . ?
